data_4331710
loop_
_publ_author_name
'Wei-Hui Fang'
'Lin Cheng'
'Ling Huang'
'Guo-Yu Yang'

_publ_contact_author_address
; State Key Laboratory of Structural Chemistry
Fujian Institute of Research on the structure of matter
Chinese Academy of Sciences
Fuzhou, Fujian 350002
P. R. China
;
_publ_contact_author_email ygy@fjirsm.ac.cn
_publ_contact_author_fax '86 591 83710051'
_publ_contact_author_name 'Professor Guo-Yu Yang'
_publ_contact_author_phone '86 591 83710051'
_publ_section_title
;
 A Series of Lanthanide-Based Cluster Organic Frameworks Made of
 Heptanuclear Trigonal-Prismatic Cluster Units
;
_journal_name_full 'Inorganic Chemistry'
_journal_page_first 6
_journal_page_last 8
_journal_paper_doi 10.1021/ic301963v
_journal_volume 52
_journal_year 2013
_chemical_formula_sum 'C144 H131 Cl4 Gd7 N12 O60'
_chemical_formula_weight 4232.16
_chemical_name_systematic
; 
 ? 
;
_space_group_IT_number 150
_symmetry_cell_setting trigonal
_symmetry_space_group_name_Hall 'P 3 2"'
_symmetry_space_group_name_H-M 'P 3 2 1'
_atom_sites_solution_hydrogens geom
_atom_sites_solution_primary direct
_atom_sites_solution_secondary difmap
_audit_creation_method SHELXL-97
_cell_angle_alpha 90.00
_cell_angle_beta 90.00
_cell_angle_gamma 120.00
_cell_formula_units_Z 1
_cell_length_a 17.061(2)
_cell_length_b 17.061(2)
_cell_length_c 14.757(3)
_cell_measurement_reflns_used 10098
_cell_measurement_temperature 293(2)
_cell_measurement_theta_max 27.4816
_cell_measurement_theta_min 2.3876
_cell_volume 3720.0(10)
_computing_structure_refinement 'SHELXL-97 (Sheldrick, 1997)'
_computing_structure_solution 'SHELXS-97 (Sheldrick, 1990)'
_diffrn_ambient_temperature 293(2)
_diffrn_measured_fraction_theta_full 0.994
_diffrn_measured_fraction_theta_max 0.994
_diffrn_measurement_device_type SATURN70
_diffrn_measurement_method CCD_Profile_fitting
_diffrn_radiation_monochromator graphite
_diffrn_radiation_source 'fine-focus sealed tube'
_diffrn_radiation_type MoK\a
_diffrn_radiation_wavelength 0.71073
_diffrn_reflns_av_R_equivalents 0.1171
_diffrn_reflns_av_sigmaI/netI 0.0829
_diffrn_reflns_limit_h_max 22
_diffrn_reflns_limit_h_min -22
_diffrn_reflns_limit_k_max 21
_diffrn_reflns_limit_k_min -22
_diffrn_reflns_limit_l_max 19
_diffrn_reflns_limit_l_min -11
_diffrn_reflns_number 32127
_diffrn_reflns_theta_full 27.46
_diffrn_reflns_theta_max 27.46
_diffrn_reflns_theta_min 3.65
_diffrn_standards_decay_% none
_diffrn_standards_interval_count none
_diffrn_standards_interval_time none
_diffrn_standards_number none
_exptl_absorpt_coefficient_mu 3.246
_exptl_absorpt_correction_T_max 1.0000
_exptl_absorpt_correction_T_min 0.7406
_exptl_absorpt_correction_type multi-scan
_exptl_absorpt_process_details 'SADABS (Sheldrick, 1996)'
_exptl_crystal_colour yellow
_exptl_crystal_density_diffrn 1.889
_exptl_crystal_description Prism
_exptl_crystal_F_000 2075
_exptl_crystal_size_max 0.543
_exptl_crystal_size_mid 0.324
_exptl_crystal_size_min 0.218
_refine_diff_density_max 1.859
_refine_diff_density_min -1.620
_refine_diff_density_rms 0.197
_refine_ls_abs_structure_details 'Flack H D (1983), Acta Cryst. A39, 876-881'
_refine_ls_abs_structure_Flack 0.05(3)
_refine_ls_extinction_method none
_refine_ls_goodness_of_fit_ref 1.023
_refine_ls_hydrogen_treatment constr
_refine_ls_matrix_type full
_refine_ls_number_parameters 308
_refine_ls_number_reflns 5667
_refine_ls_number_restraints 15
_refine_ls_restrained_S_all 1.022
_refine_ls_R_factor_all 0.0830
_refine_ls_R_factor_gt 0.0784
_refine_ls_shift/su_max 0.003
_refine_ls_shift/su_mean 0.000
_refine_ls_structure_factor_coef Fsqd
_refine_ls_weighting_details 'calc w=1/[\s^2^(Fo^2^)+(0.0916P)^2^+40.7176P] where P=(Fo^2^+2Fc^2^)/3'
_refine_ls_weighting_scheme calc
_refine_ls_wR_factor_gt 0.1886
_refine_ls_wR_factor_ref 0.1925
_reflns_number_gt 5353
_reflns_number_total 5667
_reflns_threshold_expression >2sigma(I)
_cod_data_source_file ic301963v_si_002_3.cif
_cod_data_source_block 3
_cod_original_cell_volume 3719.9(11)
_cod_database_code 4331710

loop_
_symmetry_equiv_pos_as_xyz
'x, y, z'
'-y, x-y, z'
'-x+y, -x, z'
'y, x, -z'
'x-y, -y, -z'
'-x, -x+y, -z'

loop_
_atom_site_label
_atom_site_type_symbol
_atom_site_fract_x
_atom_site_fract_y
_atom_site_fract_z
_atom_site_U_iso_or_equiv
_atom_site_adp_type
_atom_site_occupancy
_atom_site_symmetry_multiplicity
_atom_site_calc_flag
_atom_site_refinement_flags
Gd1 Gd 0.99850(2) 0.12953(2) 0.70642(3) 0.02277(10) Uani 1 1 d .
Gd2 Gd 1.0000 0.0000 0.5000 0.0234(2) Uani 1 6 d S
C1 C 1.0747(7) 0.3565(6) 0.7180(8) 0.039(3) Uani 1 1 d .
H1A H 1.1238 0.3547 0.6929 0.047 Uiso 1 1 calc R
C2 C 0.9335(8) 0.2826(7) 0.7787(8) 0.043(3) Uani 1 1 d .
H2A H 0.8838 0.2299 0.7999 0.052 Uiso 1 1 calc R
C3 C 1.0796(7) 0.4411(7) 0.7219(9) 0.042(3) Uani 1 1 d .
H3A H 1.1316 0.4938 0.7046 0.050 Uiso 1 1 calc R
C4 C 0.9313(7) 0.3636(7) 0.7805(8) 0.040(3) Uani 1 1 d .
H4A H 0.8796 0.3633 0.8011 0.047 Uiso 1 1 calc R
C5 C 1.0035(6) 0.4426(6) 0.7526(7) 0.032(2) Uani 1 1 d .
C6 C 1.0042(6) 0.5289(6) 0.7545(8) 0.035(2) Uani 1 1 d .
C7 C 1.0820(6) 0.6091(6) 0.7758(7) 0.0308(18) Uani 1 1 d .
H7A H 1.1350 0.6092 0.7906 0.037 Uiso 1 1 calc R
C8 C 0.9258(7) 0.5299(7) 0.7338(8) 0.039(3) Uani 1 1 d .
H8A H 0.8732 0.4758 0.7212 0.047 Uiso 1 1 calc R
C9 C 1.0797(6) 0.6901(6) 0.7746(8) 0.037(3) Uani 1 1 d .
H9A H 1.1324 0.7444 0.7868 0.044 Uiso 1 1 calc R
C10 C 0.9241(6) 0.6118(6) 0.7316(8) 0.036(3) Uani 1 1 d .
H10A H 0.8721 0.6124 0.7141 0.043 Uiso 1 1 calc R
C11 C 1.0011(5) 0.6907(5) 0.7558(7) 0.024(2) Uani 1 1 d .
C12 C 1.0007(6) 0.7770(6) 0.7535(8) 0.036(2) Uani 1 1 d .
C13 C 1.0000 0.2333(8) 0.5000 0.035(4) Uani 1 2 d S
C14 C 1.0000 0.3239(8) 0.5000 0.0308(18) Uani 1 2 d S
C15 C 1.0724(6) 0.4011(6) 0.4656(8) 0.034(2) Uani 1 1 d .
H15A H 1.1210 0.3984 0.4404 0.041 Uiso 1 1 calc R
C16 C 1.0736(6) 0.4823(6) 0.4682(7) 0.032(2) Uani 1 1 d .
H16A H 1.1253 0.5338 0.4480 0.038 Uiso 1 1 calc R
C17 C 1.0000 0.4918(15) 0.5000 0.068(4) Uani 1 2 d S
C18 C 1.0000 0.5759(9) 0.5000 0.036(4) Uani 1 2 d S
C19 C 1.0765(10) 0.6568(11) 0.5202(11) 0.073(3) Uani 1 1 d .
H19A H 1.1302 0.6581 0.5348 0.087 Uiso 1 1 calc R
C20 C 1.0732(11) 0.7388(13) 0.5186(13) 0.092(4) Uani 1 1 d .
H20A H 1.1261 0.7927 0.5315 0.110 Uiso 1 1 calc R
C21 C 1.2149(13) 0.2149(13) 1.0000 0.073(8) Uani 1 2 d S
C22 C 1.2941(11) 0.2941(11) 1.0000 0.061(6) Uani 1 2 d S
C23 C 1.2987(10) 0.3772(11) 1.0305(11) 0.075(5) Uani 1 1 d U
H23A H 1.2468 0.3770 1.0503 0.090 Uiso 1 1 calc R
C24 C 1.3830(12) 0.4586(14) 1.0296(13) 0.088(6) Uani 1 1 d U
H24A H 1.3873 0.5124 1.0491 0.105 Uiso 1 1 calc R
C25 C 1.4574(13) 0.4574(13) 1.0000 0.068(4) Uani 1 2 d S
C26 C 1.5462(13) 0.5462(13) 1.0000 0.092(10) Uani 1 2 d S
C27 C 1.6332(9) 0.5431(3) 1.0255(11) 0.073(3) Uani 1 1 d D
H27A H 1.6344 0.4906 1.0397 0.087 Uiso 1 1 calc R
C28 C 1.7116(9) 0.6325(7) 1.0241(12) 0.092(4) Uani 1 1 d D
H28A H 1.7675 0.6396 1.0403 0.110 Uiso 1 1 calc R
O1W O 0.9977(4) 0.1309(5) 0.8728(4) 0.0359(16) Uani 1 1 d .
H11 H 1.0376 0.1288 0.9058 0.043 Uiso 1 1 d R
H12 H 0.9540 0.1174 0.9095 0.043 Uiso 1 1 d R
O1 O 1.0754(4) 0.8504(4) 0.7538(6) 0.0361(19) Uani 1 1 d .
O2 O 0.9244(4) 0.7746(4) 0.7511(5) 0.0355(17) Uani 1 1 d .
O3 O 0.9801(5) 0.1895(5) 0.5709(6) 0.047(2) Uani 1 1 d .
O4 O 1.1356(7) 0.2089(10) 1.0012(8) 0.092(5) Uani 1 1 d .
O5 O 1.0941(4) 0.0987(4) 0.6115(4) 0.0239(15) Uani 1 1 d .
O6 O 1.0000 0.0000 0.7627(7) 0.024(2) Uani 1 3 d S
N1 N 1.0060(5) 0.2790(5) 0.7471(7) 0.033(2) Uani 1 1 d .
N2 N 1.0000 0.7424(15) 0.5000 0.094(5) Uani 1 2 d S
N3 N 1.7065(4) 0.7065(4) 1.0000 0.094(5) Uani 1 2 d SD
Cl1 Cl 0.6667 0.3333 0.3717(6) 0.182(7) Uani 1 3 d SD
Cl2 Cl 0.6667 0.3333 0.6466(5) 0.114(4) Uani 1 3 d SD
O7 O 0.5789(7) 0.313(3) 0.4048(15) 0.69(6) Uiso 1 1 d D
O8 O 0.6667 0.3333 0.2742(7) 0.200 Uiso 1 3 d SD
O9 O 0.6667 0.3333 0.7442(6) 0.45(5) Uiso 1 3 d SD
O10 O 0.5761(6) 0.302(3) 0.6147(13) 0.36(2) Uiso 1 1 d D
O2W O 0.6667 0.3333 0.871(4) 0.26(2) Uiso 1 3 d S
O3W O 0.6667 0.3333 0.517(2) 0.149(11) Uiso 1 3 d S
O4W O 0.6667 0.3333 0.1232(15) 0.089(6) Uiso 1 3 d S

loop_
_atom_site_aniso_label
_atom_site_aniso_U_11
_atom_site_aniso_U_22
_atom_site_aniso_U_33
_atom_site_aniso_U_23
_atom_site_aniso_U_13
_atom_site_aniso_U_12
Gd1 0.01638(15) 0.01510(15) 0.0375(2) -0.00034(15) 0.00040(17) 0.00836(12)
Gd2 0.0219(3) 0.0219(3) 0.0264(5) 0.000 0.000 0.01095(15)
C1 0.041(4) 0.027(4) 0.059(7) -0.001(4) 0.011(5) 0.023(3)
C2 0.058(5) 0.041(5) 0.043(6) 0.016(4) 0.015(5) 0.035(4)
C3 0.037(5) 0.025(4) 0.062(8) -0.001(5) 0.001(5) 0.014(4)
C4 0.031(4) 0.040(5) 0.052(7) 0.011(5) -0.001(5) 0.020(4)
C5 0.044(4) 0.025(3) 0.041(5) -0.011(4) -0.009(4) 0.028(3)
C6 0.029(4) 0.025(4) 0.059(7) 0.011(4) 0.003(4) 0.020(3)
C7 0.036(3) 0.030(3) 0.038(4) -0.008(4) -0.014(3) 0.025(3)
C8 0.044(5) 0.022(4) 0.045(6) -0.004(4) 0.005(5) 0.011(4)
C9 0.026(4) 0.022(4) 0.062(7) -0.003(4) -0.006(5) 0.012(3)
C10 0.017(3) 0.032(4) 0.061(7) -0.016(4) -0.003(4) 0.013(3)
C11 0.024(3) 0.017(3) 0.035(5) 0.010(3) -0.001(3) 0.013(3)
C12 0.032(4) 0.033(4) 0.053(6) 0.005(4) -0.004(4) 0.024(3)
C13 0.030(7) 0.015(4) 0.066(10) 0.001(3) 0.003(7) 0.015(3)
C14 0.036(3) 0.030(3) 0.038(4) -0.008(4) -0.014(3) 0.025(3)
C15 0.039(4) 0.034(4) 0.046(6) 0.002(4) -0.004(4) 0.030(3)
C16 0.039(4) 0.023(4) 0.035(5) -0.013(4) -0.003(4) 0.017(3)
C17 0.056(10) 0.073(8) 0.071(9) 0.003(5) 0.007(9) 0.028(5)
C18 0.032(7) 0.030(5) 0.046(8) 0.005(3) 0.010(6) 0.016(4)
C19 0.051(5) 0.067(6) 0.087(8) -0.013(6) 0.007(5) 0.019(5)
C20 0.060(5) 0.096(8) 0.109(9) -0.032(7) 0.027(6) 0.031(6)
C21 0.076(8) 0.076(8) 0.029(9) 0.007(5) -0.007(5) 0.011(11)
C22 0.046(6) 0.046(6) 0.079(14) -0.006(5) 0.006(5) 0.014(7)
C23 0.071(7) 0.091(9) 0.070(9) -0.015(8) 0.016(7) 0.046(7)
C24 0.078(10) 0.101(12) 0.078(11) 0.001(9) 0.000(9) 0.040(9)
C25 0.056(10) 0.073(8) 0.071(9) 0.003(5) 0.007(9) 0.028(5)
C26 0.080(10) 0.080(10) 0.045(11) -0.010(7) 0.010(7) -0.012(13)
C27 0.051(5) 0.067(6) 0.087(8) -0.013(6) 0.007(5) 0.019(5)
C28 0.060(5) 0.096(8) 0.109(9) -0.032(7) 0.027(6) 0.031(6)
O1W 0.032(3) 0.049(3) 0.029(3) 0.005(3) 0.008(3) 0.021(3)
O1 0.021(3) 0.022(3) 0.065(5) 0.001(3) -0.003(3) 0.011(2)
O2 0.032(3) 0.026(3) 0.055(4) 0.023(3) 0.011(3) 0.019(2)
O3 0.069(4) 0.036(3) 0.043(4) 0.013(3) -0.002(4) 0.033(3)
O4 0.043(6) 0.111(9) 0.080(8) -0.013(7) -0.002(5) 0.008(6)
O5 0.016(2) 0.019(3) 0.028(3) 0.000(2) -0.003(2) 0.002(2)
O6 0.025(3) 0.025(3) 0.022(5) 0.000 0.000 0.0123(16)
N1 0.022(3) 0.023(3) 0.057(6) -0.015(4) -0.009(4) 0.013(3)
N2 0.076(12) 0.103(10) 0.094(11) 0.014(6) 0.028(11) 0.038(6)
N3 0.076(12) 0.103(10) 0.094(11) 0.014(6) 0.028(11) 0.038(6)
Cl1 0.155(7) 0.155(7) 0.236(17) 0.000 0.000 0.078(4)
Cl2 0.052(2) 0.052(2) 0.238(12) 0.000 0.000 0.0260(11)

loop_
_atom_type_symbol
_atom_type_description
_atom_type_scat_dispersion_real
_atom_type_scat_dispersion_imag
_atom_type_scat_source
C C 0.0033 0.0016 'International Tables Vol C Tables 4.2.6.8 and 6.1.1.4'
H H 0.0000 0.0000 'International Tables Vol C Tables 4.2.6.8 and 6.1.1.4'
N N 0.0061 0.0033 'International Tables Vol C Tables 4.2.6.8 and 6.1.1.4'
O O 0.0106 0.0060 'International Tables Vol C Tables 4.2.6.8 and 6.1.1.4'
Gd Gd -0.1653 3.9035 'International Tables Vol C Tables 4.2.6.8 and 6.1.1.4'
Cl Cl 0.1484 0.1585 'International Tables Vol C Tables 4.2.6.8 and 6.1.1.4'

loop_
_geom_angle_atom_site_label_1
_geom_angle_atom_site_label_2
_geom_angle_atom_site_label_3
_geom_angle
_geom_angle_site_symmetry_1
_geom_angle_site_symmetry_3
O2 Gd1 O3 93.4(3) 3_665 .
O2 Gd1 O1 142.0(3) 3_665 2_755
O3 Gd1 O1 106.9(3) . 2_755
O2 Gd1 O6 92.80(18) 3_665 .
O3 Gd1 O6 140.7(3) . .
O1 Gd1 O6 91.26(19) 2_755 .
O2 Gd1 O5 143.8(2) 3_665 .
O3 Gd1 O5 81.5(3) . .
O1 Gd1 O5 72.4(2) 2_755 .
O6 Gd1 O5 71.0(2) . .
O2 Gd1 O1W 73.1(3) 3_665 .
O3 Gd1 O1W 148.1(3) . .
O1 Gd1 O1W 73.0(3) 2_755 .
O6 Gd1 O1W 70.2(3) . .
O5 Gd1 O1W 126.4(2) . .
O2 Gd1 O5 72.6(2) 3_665 2_645
O3 Gd1 O5 75.3(2) . 2_645
O1 Gd1 O5 143.0(2) 2_755 2_645
O6 Gd1 O5 69.7(2) . 2_645
O5 Gd1 O5 71.5(3) . 2_645
O1W Gd1 O5 124.7(2) . 2_645
O2 Gd1 N1 80.2(2) 3_665 .
O3 Gd1 N1 73.5(3) . .
O1 Gd1 N1 75.6(2) 2_755 .
O6 Gd1 N1 145.8(3) . .
O5 Gd1 N1 130.9(2) . .
O1W Gd1 N1 75.8(3) . .
O5 Gd1 N1 136.8(2) 2_645 .
O2 Gd1 Gd2 108.88(18) 3_665 .
O3 Gd1 Gd2 66.9(2) . .
O1 Gd1 Gd2 108.55(18) 2_755 .
O6 Gd1 Gd2 74.4(2) . .
O5 Gd1 Gd2 36.44(13) . .
O1W Gd1 Gd2 144.58(18) . .
O5 Gd1 Gd2 36.92(13) 2_645 .
N1 Gd1 Gd2 139.6(2) . .
O2 Gd1 Gd1 70.41(14) 3_665 2_645
O3 Gd1 Gd1 112.50(18) . 2_645
O1 Gd1 Gd1 126.09(16) 2_755 2_645
O6 Gd1 Gd1 35.78(12) . 2_645
O5 Gd1 Gd1 78.59(13) . 2_645
O1W Gd1 Gd1 90.47(16) . 2_645
O5 Gd1 Gd1 37.19(15) 2_645 2_645
N1 Gd1 Gd1 150.11(18) . 2_645
Gd2 Gd1 Gd1 59.305(8) . 2_645
O2 Gd1 Gd1 127.59(15) 3_665 3_765
O3 Gd1 Gd1 119.6(2) . 3_765
O1 Gd1 Gd1 69.10(16) 2_755 3_765
O6 Gd1 Gd1 35.78(12) . 3_765
O5 Gd1 Gd1 38.65(16) . 3_765
O1W Gd1 Gd1 90.74(18) . 3_765
O5 Gd1 Gd1 77.77(12) 2_645 3_765
N1 Gd1 Gd1 144.52(18) . 3_765
Gd2 Gd1 Gd1 59.305(8) . 3_765
Gd1 Gd1 Gd1 60.0 2_645 3_765
O5 Gd2 O5 141.7(3) . 5_556
O5 Gd2 O5 135.6(3) . 6_766
O5 Gd2 O5 75.5(2) 5_556 6_766
O5 Gd2 O5 90.1(3) . 4_646
O5 Gd2 O5 75.5(2) 5_556 4_646
O5 Gd2 O5 75.5(2) 6_766 4_646
O5 Gd2 O5 75.5(2) . 3_765
O5 Gd2 O5 90.1(3) 5_556 3_765
O5 Gd2 O5 141.7(3) 6_766 3_765
O5 Gd2 O5 135.6(3) 4_646 3_765
O5 Gd2 O5 75.5(2) . 2_645
O5 Gd2 O5 135.6(3) 5_556 2_645
O5 Gd2 O5 90.1(3) 6_766 2_645
O5 Gd2 O5 141.7(3) 4_646 2_645
O5 Gd2 O5 75.5(2) 3_765 2_645
O5 Gd2 Gd1 170.91(15) . 5_556
O5 Gd2 Gd1 37.77(16) 5_556 5_556
O5 Gd2 Gd1 39.79(16) 6_766 5_556
O5 Gd2 Gd1 81.11(14) 4_646 5_556
O5 Gd2 Gd1 112.41(15) 3_765 5_556
O5 Gd2 Gd1 110.16(15) 2_645 5_556
O5 Gd2 Gd1 37.77(16) . .
O5 Gd2 Gd1 170.91(14) 5_556 .
O5 Gd2 Gd1 110.16(15) 6_766 .
O5 Gd2 Gd1 112.41(15) 4_646 .
O5 Gd2 Gd1 81.11(14) 3_765 .
O5 Gd2 Gd1 39.79(16) 2_645 .
Gd1 Gd2 Gd1 145.110(13) 5_556 .
O5 Gd2 Gd1 39.79(16) . 3_765
O5 Gd2 Gd1 112.41(15) 5_556 3_765
O5 Gd2 Gd1 170.91(14) 6_766 3_765
O5 Gd2 Gd1 110.16(15) 4_646 3_765
O5 Gd2 Gd1 37.77(16) 3_765 3_765
O5 Gd2 Gd1 81.11(14) 2_645 3_765
Gd1 Gd2 Gd1 146.330(12) 5_556 3_765
Gd1 Gd2 Gd1 61.389(15) . 3_765
O5 Gd2 Gd1 112.41(15) . 4_646
O5 Gd2 Gd1 39.79(16) 5_556 4_646
O5 Gd2 Gd1 81.11(14) 6_766 4_646
O5 Gd2 Gd1 37.77(16) 4_646 4_646
O5 Gd2 Gd1 110.16(15) 3_765 4_646
O5 Gd2 Gd1 170.91(14) 2_645 4_646
Gd1 Gd2 Gd1 61.389(15) 5_556 4_646
Gd1 Gd2 Gd1 146.330(12) . 4_646
Gd1 Gd2 Gd1 107.771(19) 3_765 4_646
O5 Gd2 Gd1 110.16(15) . 6_766
O5 Gd2 Gd1 81.11(14) 5_556 6_766
O5 Gd2 Gd1 37.77(16) 6_766 6_766
O5 Gd2 Gd1 39.79(16) 4_646 6_766
O5 Gd2 Gd1 170.91(14) 3_765 6_766
O5 Gd2 Gd1 112.41(15) 2_645 6_766
Gd1 Gd2 Gd1 61.389(15) 5_556 6_766
Gd1 Gd2 Gd1 107.771(19) . 6_766
Gd1 Gd2 Gd1 145.110(14) 3_765 6_766
Gd1 Gd2 Gd1 61.389(15) 4_646 6_766
O5 Gd2 Gd1 81.11(14) . 2_645
O5 Gd2 Gd1 110.16(15) 5_556 2_645
O5 Gd2 Gd1 112.41(15) 6_766 2_645
O5 Gd2 Gd1 170.91(14) 4_646 2_645
O5 Gd2 Gd1 39.79(16) 3_765 2_645
O5 Gd2 Gd1 37.77(16) 2_645 2_645
Gd1 Gd2 Gd1 107.771(18) 5_556 2_645
Gd1 Gd2 Gd1 61.389(15) . 2_645
Gd1 Gd2 Gd1 61.389(15) 3_765 2_645
Gd1 Gd2 Gd1 145.110(13) 4_646 2_645
Gd1 Gd2 Gd1 146.330(12) 6_766 2_645
N1 C1 C3 125.4(10) . .
N1 C1 H1A 117.3 . .
C3 C1 H1A 117.3 . .
N1 C2 C4 121.9(9) . .
N1 C2 H2A 119.1 . .
C4 C2 H2A 119.1 . .
C5 C3 C1 117.2(9) . .
C5 C3 H3A 121.4 . .
C1 C3 H3A 121.4 . .
C5 C4 C2 121.0(10) . .
C5 C4 H4A 119.5 . .
C2 C4 H4A 119.5 . .
C4 C5 C3 118.3(10) . .
C4 C5 C6 122.6(10) . .
C3 C5 C6 119.1(8) . .
C8 C6 C7 119.6(9) . .
C8 C6 C5 119.1(8) . .
C7 C6 C5 121.3(9) . .
C6 C7 C9 119.1(9) . .
C6 C7 H7A 120.4 . .
C9 C7 H7A 120.4 . .
C6 C8 C10 121.1(9) . .
C6 C8 H8A 119.4 . .
C10 C8 H8A 119.4 . .
C11 C9 C7 121.2(8) . .
C11 C9 H9A 119.4 . .
C7 C9 H9A 119.4 . .
C11 C10 C8 118.7(9) . .
C11 C10 H10A 120.7 . .
C8 C10 H10A 120.7 . .
C9 C11 C10 120.1(9) . .
C9 C11 C12 120.3(7) . .
C10 C11 C12 119.4(8) . .
O1 C12 O2 122.4(10) . .
O1 C12 C11 118.9(9) . .
O2 C12 C11 118.7(8) . .
O3 C13 O3 124.0(13) 6_766 .
O3 C13 C14 118.0(7) 6_766 .
O3 C13 C14 118.0(7) . .
C15 C14 C15 118.9(13) . 6_766
C15 C14 C13 120.5(7) . .
C15 C14 C13 120.5(7) 6_766 .
C16 C15 C14 120.5(10) . .
C16 C15 H15A 119.8 . .
C14 C15 H15A 119.8 . .
C15 C16 C17 123.7(12) . .
C15 C16 H16A 118.2 . .
C17 C16 H16A 118.2 . .
C16 C17 C16 112.6(19) 6_766 .
C16 C17 C18 123.7(10) 6_766 .
C16 C17 C18 123.7(10) . .
C19 C18 C19 116(2) . 6_766
C19 C18 C17 121.9(10) . .
C19 C18 C17 121.9(10) 6_766 .
C18 C19 C20 119.8(15) . .
C18 C19 H19A 120.1 . .
C20 C19 H19A 120.1 . .
N2 C20 C19 123.7(17) . .
N2 C20 H20A 118.1 . .
C19 C20 H20A 118.1 . .
O4 C21 O4 112(2) . 4_647
O4 C21 C22 123.9(11) . .
O4 C21 C22 123.9(11) 4_647 .
C21 C22 C23 121.0(9) . 4_647
C21 C22 C23 121.0(9) . .
C23 C22 C23 118.0(18) 4_647 .
C24 C23 C22 119.1(17) . .
C24 C23 H23A 120.4 . .
C22 C23 H23A 120.4 . .
C25 C24 C23 119(2) . .
C25 C24 H24A 120.3 . .
C23 C24 H24A 120.3 . .
C24 C25 C24 125(2) . 4_647
C24 C25 C26 117.5(12) . .
C24 C25 C26 117.5(12) 4_647 .
C25 C26 C27 117.4(7) . 4_647
C25 C26 C27 117.4(7) . .
C27 C26 C27 125.3(15) 4_647 .
C28 C27 C26 110.9(11) . .
C28 C27 H27A 124.5 . .
C26 C27 H27A 124.5 . .
N3 C28 C27 122.1(12) . .
N3 C28 H28A 118.9 . .
C27 C28 H28A 118.9 . .
Gd1 O1W H11 124.2 . .
Gd1 O1W H12 129.8 . .
H11 O1W H12 103.5 . .
C12 O1 Gd1 137.4(7) . 3_775
C12 O2 Gd1 137.4(6) . 2_655
C13 O3 Gd1 159.5(6) . .
Gd2 O5 Gd1 105.8(2) . .
Gd2 O5 Gd1 103.3(2) . 3_765
Gd1 O5 Gd1 104.2(2) . 3_765
Gd1 O6 Gd1 108.4(2) 2_645 .
Gd1 O6 Gd1 108.4(2) 2_645 3_765
Gd1 O6 Gd1 108.4(2) . 3_765
C1 N1 C2 116.1(9) . .
C1 N1 Gd1 119.7(7) . .
C2 N1 Gd1 122.4(6) . .
C20 N2 C20 117(3) 6_766 .
C28 N3 C28 128.6(12) 4_647 .
O8 Cl1 O7 109.8(10) . 2_655
O8 Cl1 O7 109.8(10) . 3_665
O7 Cl1 O7 109.2(10) 2_655 3_665
O8 Cl1 O7 109.8(10) . .
O7 Cl1 O7 109.2(10) 2_655 .
O7 Cl1 O7 109.2(10) 3_665 .
O8 Cl1 O3W 180.000(9) . .
O7 Cl1 O3W 70.2(10) 2_655 .
O7 Cl1 O3W 70.2(10) 3_665 .
O7 Cl1 O3W 70.2(10) . .
O10 Cl2 O10 109.8(8) 2_655 3_665
O10 Cl2 O10 109.8(8) 2_655 .
O10 Cl2 O10 109.8(8) 3_665 .
O10 Cl2 O9 109.1(8) 2_655 .
O10 Cl2 O9 109.1(8) 3_665 .
O10 Cl2 O9 109.1(8) . .
O10 Cl2 O3W 70.9(8) 2_655 .
O10 Cl2 O3W 70.9(8) 3_665 .
O10 Cl2 O3W 70.9(8) . .
O9 Cl2 O3W 180.000(14) . .
Cl2 O3W Cl1 180.000(3) . .

loop_
_geom_bond_atom_site_label_1
_geom_bond_atom_site_label_2
_geom_bond_distance
_geom_bond_site_symmetry_2
Gd1 O2 2.313(7) 3_665
Gd1 O3 2.338(8) .
Gd1 O1 2.364(7) 2_755
Gd1 O6 2.373(4) .
Gd1 O5 2.400(7) .
Gd1 O1W 2.455(6) .
Gd1 O5 2.480(7) 2_645
Gd1 N1 2.560(9) .
Gd2 O5 2.328(6) .
Gd2 O5 2.328(6) 5_556
Gd2 O5 2.328(6) 6_766
Gd2 O5 2.328(6) 4_646
Gd2 O5 2.328(6) 3_765
Gd2 O5 2.328(6) 2_645
C1 N1 1.326(12) .
C1 C3 1.405(15) .
C1 H1A 0.9300 .
C2 N1 1.350(14) .
C2 C4 1.402(16) .
C2 H2A 0.9300 .
C3 C5 1.387(15) .
C3 H3A 0.9300 .
C4 C5 1.357(13) .
C4 H4A 0.9300 .
C5 C6 1.467(13) .
C6 C8 1.382(15) .
C6 C7 1.383(12) .
C7 C9 1.401(14) .
C7 H7A 0.9300 .
C8 C10 1.411(16) .
C8 H8A 0.9300 .
C9 C11 1.375(13) .
C9 H9A 0.9300 .
C10 C11 1.378(11) .
C10 H10A 0.9300 .
C11 C12 1.475(13) .
C12 O1 1.263(10) .
C12 O2 1.284(11) .
C13 O3 1.230(10) 6_766
C13 O3 1.230(10) .
C13 C14 1.546(18) .
C14 C15 1.375(11) .
C14 C15 1.375(11) 6_766
C15 C16 1.376(14) .
C15 H15A 0.9300 .
C16 C17 1.424(17) .
C16 H16A 0.9300 .
C17 C16 1.424(17) 6_766
C17 C18 1.43(3) .
C18 C19 1.378(16) .
C18 C19 1.378(16) 6_766
C19 C20 1.43(3) .
C19 H19A 0.9300 .
C20 N2 1.31(2) .
C20 H20A 0.9300 .
C21 O4 1.306(16) .
C21 O4 1.306(16) 4_647
C21 C22 1.35(3) .
C22 C23 1.45(2) 4_647
C22 C23 1.45(2) .
C23 C24 1.41(2) .
C23 H23A 0.9300 .
C24 C25 1.35(2) .
C24 H24A 0.9300 .
C25 C24 1.35(2) 4_647
C25 C26 1.51(3) .
C26 C27 1.559(18) 4_647
C26 C27 1.559(18) .
C27 C28 1.440(12) .
C27 H27A 0.9300 .
C28 N3 1.357(13) .
C28 H28A 0.9300 .
O1W H11 0.8531 .
O1W H12 0.8557 .
O1 Gd1 2.364(7) 3_775
O2 Gd1 2.313(7) 2_655
O5 Gd1 2.480(7) 3_765
O6 Gd1 2.373(4) 2_645
O6 Gd1 2.373(4) 3_765
N2 C20 1.31(2) 6_766
N3 C28 1.357(13) 4_647
Cl1 O8 1.439(9) .
Cl1 O7 1.443(9) 2_655
Cl1 O7 1.443(9) 3_665
Cl1 O7 1.443(9) .
Cl1 O3W 2.14(4) .
Cl2 O10 1.440(8) 2_655
Cl2 O10 1.440(8) 3_665
Cl2 O10 1.440(8) .
Cl2 O9 1.440(9) .
Cl2 O3W 1.91(3) .

loop_
_geom_hbond_atom_site_label_D
_geom_hbond_atom_site_label_H
_geom_hbond_atom_site_label_A
_geom_hbond_distance_DH
_geom_hbond_distance_HA
_geom_hbond_distance_DA
_geom_hbond_angle_DHA
_geom_hbond_site_symmetry_A
O1W H11 O4 0.85 2.09 2.787(12) 138.8 .
O1W H12 O4 0.86 1.87 2.713(12) 169.6 6_767
